data_4067707
loop_
_publ_author_name
'Crosby, Sarah H.'
'Clarkson, Guy J.'
'Deeth, Robert J.'
'Rourke, Jonathan P.'

_publ_section_title
;
 Platinum(IV) DMSO Complexes: Synthesis, Isomerization, and Agostic
 Intermediates
;
_journal_issue 8
_journal_name_full Organometallics
_journal_page_first 1966
_journal_paper_doi 10.1021/om901087m
_journal_volume 29
_journal_year 2010
_chemical_formula_sum 'C14 H14 Cl6 F N O Pt S'
_chemical_formula_weight 671.11
_chemical_name_systematic
; 
 ? 
;
_space_group_IT_number 2
_symmetry_cell_setting triclinic
_symmetry_space_group_name_Hall '-P 1'
_symmetry_space_group_name_H-M 'P -1'
_atom_sites_solution_hydrogens geom
_atom_sites_solution_primary direct
_atom_sites_solution_secondary difmap
_audit_creation_method SHELXL-97
_cell_angle_alpha 72.2980(10)
_cell_angle_beta 78.8930(10)
_cell_angle_gamma 67.7890(10)
_cell_formula_units_Z 2
_cell_length_a 8.4226(2)
_cell_length_b 10.1642(2)
_cell_length_c 13.2591(3)
_cell_measurement_reflns_used 11477
_cell_measurement_temperature 120(2)
_cell_measurement_theta_max 27.48
_cell_measurement_theta_min 2.91
_cell_volume 997.22(4)
_computing_cell_refinement 'DENZO (Otwinowski & Minor, 1997) & COLLECT (Hooft, R.W.W., 1998)'
_computing_data_collection 'COLLECT (Hooft, R.W.W., 1998)'
_computing_data_reduction 'DENZO (Otwinowski & Minor, 1997) & COLLECT (Hooft, R.W.W., 1998)'
_computing_molecular_graphics 'SHELXTL (Sheldrick, 1997)'
_computing_publication_material 'SHELXTL (Sheldrick, 1997)'
_computing_structure_refinement 'SHELXL-97 (Sheldrick, 1997)'
_computing_structure_solution 'SHELXS-97 (Sheldrick, 1990)'
_diffrn_ambient_temperature 120(2)
_diffrn_detector_area_resol_mean 9.091
_diffrn_measured_fraction_theta_full 0.999
_diffrn_measured_fraction_theta_max 0.999
_diffrn_measurement_device_type 'Bruker-Nonius Roper CCD camera on \k-goniostat'
_diffrn_measurement_method '\f & \w scans'
_diffrn_radiation_monochromator graphite
_diffrn_radiation_source 'Bruker-Nonius FR591 rotating anode'
_diffrn_radiation_type MoK\a
_diffrn_radiation_wavelength 0.71073
_diffrn_reflns_av_R_equivalents 0.0464
_diffrn_reflns_av_sigmaI/netI 0.0420
_diffrn_reflns_limit_h_max 10
_diffrn_reflns_limit_h_min -10
_diffrn_reflns_limit_k_max 13
_diffrn_reflns_limit_k_min -10
_diffrn_reflns_limit_l_max 17
_diffrn_reflns_limit_l_min -17
_diffrn_reflns_number 20425
_diffrn_reflns_theta_full 27.48
_diffrn_reflns_theta_max 27.48
_diffrn_reflns_theta_min 2.96
_diffrn_standards_decay_% nil
_exptl_absorpt_coefficient_mu 7.957
_exptl_absorpt_correction_T_max 0.7456
_exptl_absorpt_correction_T_min 0.4754
_exptl_absorpt_correction_type multi-scan
_exptl_absorpt_process_details 'SADABS 2007/2 (Sheldrick, G.M., 2007)'
_exptl_crystal_colour yellow
_exptl_crystal_density_diffrn 2.235
_exptl_crystal_density_method 'not measured'
_exptl_crystal_description plate
_exptl_crystal_F_000 636
_exptl_crystal_size_max 0.20
_exptl_crystal_size_mid 0.10
_exptl_crystal_size_min 0.08
_refine_diff_density_max 1.252
_refine_diff_density_min -1.427
_refine_diff_density_rms 0.170
_refine_ls_extinction_method none
_refine_ls_goodness_of_fit_ref 1.072
_refine_ls_hydrogen_treatment constr
_refine_ls_matrix_type full
_refine_ls_number_parameters 228
_refine_ls_number_reflns 4554
_refine_ls_number_restraints 0
_refine_ls_restrained_S_all 1.072
_refine_ls_R_factor_all 0.0304
_refine_ls_R_factor_gt 0.0256
_refine_ls_shift/su_max 0.001
_refine_ls_shift/su_mean 0.000
_refine_ls_structure_factor_coef Fsqd
_refine_ls_weighting_details 'calc w=1/[\s^2^(Fo^2^)+(0.0209P)^2^+0.6921P] where P=(Fo^2^+2Fc^2^)/3'
_refine_ls_weighting_scheme calc
_refine_ls_wR_factor_gt 0.0534
_refine_ls_wR_factor_ref 0.0551
_reflns_number_gt 4161
_reflns_number_total 4554
_reflns_threshold_expression >2sigma(I)
_cod_data_source_file om901087m_si_004.cif
_cod_data_source_block 2a
_cod_original_sg_symbol_H-M P-1
_cod_database_code 4067707

loop_
_symmetry_equiv_pos_as_xyz
'x, y, z'
'-x, -y, -z'

loop_
_atom_site_label
_atom_site_type_symbol
_atom_site_fract_x
_atom_site_fract_y
_atom_site_fract_z
_atom_site_U_iso_or_equiv
_atom_site_adp_type
_atom_site_occupancy
_atom_site_symmetry_multiplicity
_atom_site_calc_flag
_atom_site_refinement_flags
Pt1 Pt 0.140454(15) 0.106602(14) 0.749267(10) 0.01013(5) Uani 1 1 d .
Cl1 Cl -0.09812(11) 0.17582(10) 0.86779(7) 0.01505(18) Uani 1 1 d .
Cl2 Cl 0.36915(11) 0.02813(10) 0.62673(7) 0.01513(18) Uani 1 1 d .
Cl3 Cl 0.15131(12) 0.35631(10) 0.69439(8) 0.01791(19) Uani 1 1 d .
C05 C -0.1963(4) 0.0578(4) 0.5734(3) 0.0149(8) Uani 1 1 d .
H05A H -0.2360 -0.0195 0.5768 0.018 Uiso 1 1 calc R
N101 N -0.0251(4) 0.1494(3) 0.6380(2) 0.0117(6) Uani 1 1 d .
C102 C -0.0778(5) 0.2780(4) 0.5647(3) 0.0150(8) Uani 1 1 d .
H10A H -0.0356 0.3537 0.5618 0.018 Uiso 1 1 calc R
C103 C -0.1921(5) 0.3022(4) 0.4936(3) 0.0176(8) Uani 1 1 d .
H10B H -0.2282 0.3936 0.4421 0.021 Uiso 1 1 calc R
C104 C -0.2531(5) 0.1918(4) 0.4983(3) 0.0189(8) Uani 1 1 d .
H10C H -0.3331 0.2071 0.4506 0.023 Uiso 1 1 calc R
C106 C -0.0809(4) 0.0383(4) 0.6435(3) 0.0121(7) Uani 1 1 d .
C107 C -0.0094(4) -0.0947(4) 0.7262(3) 0.0142(8) Uani 1 1 d .
C108 C 0.1080(4) -0.0929(4) 0.7884(3) 0.0135(7) Uani 1 1 d .
C109 C 0.1806(4) -0.2144(4) 0.8676(3) 0.0140(8) Uani 1 1 d .
H10D H 0.2590 -0.2140 0.9102 0.017 Uiso 1 1 calc R
F110 F 0.2075(3) -0.4573(2) 0.96115(19) 0.0275(6) Uani 1 1 d .
C110 C 0.1361(5) -0.3367(4) 0.8830(3) 0.0181(8) Uani 1 1 d .
C111 C 0.0221(5) -0.3442(4) 0.8250(3) 0.0195(8) Uani 1 1 d .
H11A H -0.0062 -0.4306 0.8393 0.023 Uiso 1 1 calc R
C112 C -0.0499(5) -0.2215(4) 0.7452(3) 0.0172(8) Uani 1 1 d .
H11B H -0.1276 -0.2238 0.7030 0.021 Uiso 1 1 calc R
C201 C 0.2354(5) 0.1867(4) 0.9527(3) 0.0231(9) Uani 1 1 d .
H20A H 0.3231 0.1831 0.9935 0.035 Uiso 1 1 calc R
H20B H 0.1426 0.1605 1.0017 0.035 Uiso 1 1 calc R
H20C H 0.1884 0.2863 0.9074 0.035 Uiso 1 1 calc R
S202 S 0.32954(11) 0.06093(10) 0.87239(7) 0.01256(18) Uani 1 1 d .
O202 O 0.3916(3) -0.0877(3) 0.9426(2) 0.0170(6) Uani 1 1 d .
C203 C 0.5135(5) 0.1045(4) 0.8048(3) 0.0203(8) Uani 1 1 d .
H20D H 0.5789 0.1101 0.8561 0.030 Uiso 1 1 calc R
H20E H 0.4772 0.1994 0.7522 0.030 Uiso 1 1 calc R
H20F H 0.5862 0.0281 0.7688 0.030 Uiso 1 1 calc R
C301 C -0.3370(5) 0.5375(5) 0.7176(3) 0.0229(9) Uani 1 1 d .
H30A H -0.2313 0.4487 0.7329 0.028 Uiso 1 1 calc R
Cl31 Cl -0.29696(12) 0.65368(11) 0.59365(8) 0.0248(2) Uani 1 1 d .
Cl32 Cl -0.50812(14) 0.48031(12) 0.71257(9) 0.0329(3) Uani 1 1 d .
Cl33 Cl -0.38463(14) 0.62652(14) 0.81986(9) 0.0347(3) Uani 1 1 d .

loop_
_atom_site_aniso_label
_atom_site_aniso_U_11
_atom_site_aniso_U_22
_atom_site_aniso_U_33
_atom_site_aniso_U_23
_atom_site_aniso_U_13
_atom_site_aniso_U_12
Pt1 0.01002(8) 0.01193(8) 0.00923(8) -0.00264(6) -0.00149(5) -0.00435(6)
Cl1 0.0121(4) 0.0192(5) 0.0129(4) -0.0063(4) 0.0008(3) -0.0035(3)
Cl2 0.0134(4) 0.0211(5) 0.0124(4) -0.0064(4) 0.0017(3) -0.0071(4)
Cl3 0.0228(5) 0.0130(4) 0.0202(5) -0.0021(4) -0.0065(4) -0.0081(4)
C05 0.0120(17) 0.0178(19) 0.019(2) -0.0075(16) 0.0007(15) -0.0079(15)
N101 0.0102(14) 0.0147(15) 0.0097(15) -0.0022(13) 0.0010(12) -0.0054(12)
C102 0.0168(18) 0.0163(19) 0.0118(19) -0.0023(15) -0.0030(15) -0.0057(15)
C103 0.0188(19) 0.0172(19) 0.0133(19) 0.0001(16) -0.0053(15) -0.0035(16)
C104 0.0162(18) 0.025(2) 0.016(2) -0.0068(17) -0.0051(15) -0.0054(17)
C106 0.0112(16) 0.0174(18) 0.0114(18) -0.0064(15) 0.0026(14) -0.0085(15)
C107 0.0113(17) 0.0176(19) 0.0130(19) -0.0046(15) 0.0019(14) -0.0051(15)
C108 0.0097(16) 0.0150(18) 0.0157(19) -0.0072(15) 0.0032(14) -0.0038(14)
C109 0.0137(17) 0.0142(18) 0.0132(19) -0.0019(15) -0.0026(14) -0.0044(15)
F110 0.0386(14) 0.0150(11) 0.0270(14) 0.0076(10) -0.0151(11) -0.0112(10)
C110 0.024(2) 0.0131(18) 0.0131(19) -0.0007(15) -0.0020(16) -0.0032(16)
C111 0.025(2) 0.0136(19) 0.021(2) -0.0019(17) -0.0028(17) -0.0094(17)
C112 0.0168(19) 0.021(2) 0.018(2) -0.0069(17) -0.0049(15) -0.0080(16)
C201 0.020(2) 0.027(2) 0.022(2) -0.0147(19) -0.0092(17) 0.0021(17)
S202 0.0108(4) 0.0157(4) 0.0121(5) -0.0040(4) -0.0016(3) -0.0049(4)
O202 0.0168(13) 0.0177(14) 0.0156(14) 0.0014(11) -0.0085(11) -0.0060(11)
C203 0.0156(19) 0.028(2) 0.020(2) -0.0026(18) -0.0018(16) -0.0127(17)
C301 0.018(2) 0.028(2) 0.019(2) 0.0017(18) -0.0076(16) -0.0078(17)
Cl31 0.0232(5) 0.0267(5) 0.0214(5) -0.0020(4) -0.0013(4) -0.0087(4)
Cl32 0.0341(6) 0.0303(6) 0.0385(7) -0.0002(5) -0.0083(5) -0.0200(5)
Cl33 0.0277(5) 0.0600(8) 0.0230(6) -0.0141(6) 0.0005(4) -0.0205(5)

loop_
_atom_type_symbol
_atom_type_description
_atom_type_scat_dispersion_real
_atom_type_scat_dispersion_imag
_atom_type_scat_source
C C 0.0033 0.0016 'International Tables Vol C Tables 4.2.6.8 and 6.1.1.4'
H H 0.0000 0.0000 'International Tables Vol C Tables 4.2.6.8 and 6.1.1.4'
N N 0.0061 0.0033 'International Tables Vol C Tables 4.2.6.8 and 6.1.1.4'
O O 0.0106 0.0060 'International Tables Vol C Tables 4.2.6.8 and 6.1.1.4'
F F 0.0171 0.0103 'International Tables Vol C Tables 4.2.6.8 and 6.1.1.4'
S S 0.1246 0.1234 'International Tables Vol C Tables 4.2.6.8 and 6.1.1.4'
Cl Cl 0.1484 0.1585 'International Tables Vol C Tables 4.2.6.8 and 6.1.1.4'
Pt Pt -1.7033 8.3905 'International Tables Vol C Tables 4.2.6.8 and 6.1.1.4'

loop_
_geom_angle_atom_site_label_1
_geom_angle_atom_site_label_2
_geom_angle_atom_site_label_3
_geom_angle
C108 Pt1 N101 80.81(13)
C108 Pt1 Cl1 86.81(10)
N101 Pt1 Cl1 88.44(8)
C108 Pt1 S202 100.01(11)
N101 Pt1 S202 178.98(8)
Cl1 Pt1 S202 92.21(3)
C108 Pt1 Cl2 89.91(10)
N101 Pt1 Cl2 88.42(8)
Cl1 Pt1 Cl2 175.78(3)
S202 Pt1 Cl2 90.97(3)
C108 Pt1 Cl3 174.18(10)
N101 Pt1 Cl3 93.83(8)
Cl1 Pt1 Cl3 90.79(3)
S202 Pt1 Cl3 85.37(3)
Cl2 Pt1 Cl3 92.23(3)
C106 C05 C104 119.4(3)
C106 C05 H05A 120.3
C104 C05 H05A 120.3
C102 N101 C106 120.9(3)
C102 N101 Pt1 123.6(2)
C106 N101 Pt1 115.5(2)
N101 C102 C103 121.2(4)
N101 C102 H10A 119.4
C103 C102 H10A 119.4
C102 C103 C104 119.1(4)
C102 C103 H10B 120.4
C104 C103 H10B 120.4
C103 C104 C05 119.5(3)
C103 C104 H10C 120.3
C05 C104 H10C 120.3
N101 C106 C05 119.8(3)
N101 C106 C107 114.2(3)
C05 C106 C107 126.0(3)
C112 C107 C108 119.4(3)
C112 C107 C106 123.4(3)
C108 C107 C106 117.3(3)
C109 C108 C107 120.4(3)
C109 C108 Pt1 127.4(3)
C107 C108 Pt1 112.2(3)
C108 C109 C110 117.8(3)
C108 C109 H10D 121.1
C110 C109 H10D 121.1
F110 C110 C109 118.2(3)
F110 C110 C111 117.7(3)
C109 C110 C111 124.1(4)
C110 C111 C112 117.7(3)
C110 C111 H11A 121.2
C112 C111 H11A 121.2
C111 C112 C107 120.6(3)
C111 C112 H11B 119.7
C107 C112 H11B 119.7
S202 C201 H20A 109.5
S202 C201 H20B 109.5
H20A C201 H20B 109.5
S202 C201 H20C 109.5
H20A C201 H20C 109.5
H20B C201 H20C 109.5
O202 S202 C201 108.19(18)
O202 S202 C203 107.12(17)
C201 S202 C203 103.8(2)
O202 S202 Pt1 118.35(11)
C201 S202 Pt1 109.20(13)
C203 S202 Pt1 109.18(14)
S202 C203 H20D 109.5
S202 C203 H20E 109.5
H20D C203 H20E 109.5
S202 C203 H20F 109.5
H20D C203 H20F 109.5
H20E C203 H20F 109.5
Cl33 C301 Cl32 110.3(2)
Cl33 C301 Cl31 111.0(2)
Cl32 C301 Cl31 109.9(2)
Cl33 C301 H30A 108.5
Cl32 C301 H30A 108.5
Cl31 C301 H30A 108.5

loop_
_geom_bond_atom_site_label_1
_geom_bond_atom_site_label_2
_geom_bond_distance
Pt1 C108 2.045(4)
Pt1 N101 2.062(3)
Pt1 Cl1 2.3215(8)
Pt1 S202 2.3235(9)
Pt1 Cl2 2.3253(8)
Pt1 Cl3 2.4508(9)
C05 C106 1.392(5)
C05 C104 1.394(5)
C05 H05A 0.9500
N101 C102 1.344(5)
N101 C106 1.356(4)
C102 C103 1.380(5)
C102 H10A 0.9500
C103 C104 1.382(5)
C103 H10B 0.9500
C104 H10C 0.9500
C106 C107 1.459(5)
C107 C112 1.394(5)
C107 C108 1.413(5)
C108 C109 1.374(5)
C109 C110 1.376(5)
C109 H10D 0.9500
F110 C110 1.359(4)
C110 C111 1.377(5)
C111 C112 1.384(5)
C111 H11A 0.9500
C112 H11B 0.9500
C201 S202 1.770(4)
C201 H20A 0.9800
C201 H20B 0.9800
C201 H20C 0.9800
S202 O202 1.469(3)
S202 C203 1.773(4)
C203 H20D 0.9800
C203 H20E 0.9800
C203 H20F 0.9800
C301 Cl33 1.755(4)
C301 Cl32 1.765(4)
C301 Cl31 1.765(4)
C301 H30A 1.0000

loop_
_geom_hbond_atom_site_label_D
_geom_hbond_atom_site_label_H
_geom_hbond_atom_site_label_A
_geom_hbond_distance_DH
_geom_hbond_distance_HA
_geom_hbond_distance_DA
_geom_hbond_angle_DHA
_geom_hbond_site_symmetry_A
C301 H30A Cl1 1.00 2.75 3.610(4) 144.5 .
C201 H20A O202 0.98 2.44 3.354(4) 155.0 2_657
C203 H20D O202 0.98 2.66 3.531(5) 148.0 2_657
